data_7153378
loop_
_publ_author_name
'Singh, Vishwakarma'
'Sahu, Bharat Chandra'
'Bansal, Varsha'
'Mobin, Shaikh M.'

_publ_section_title
;
 Intramolecular cycloaddition in 6,6-spiroepoxycyclohexa-2,4-dienone:
 simple aromatics to (+/-)-platencin.
;
_journal_issue 19
_journal_name_full 'Organic &amp; biomolecular chemistry'
_journal_page_first 4472
_journal_page_last 4481
_journal_paper_doi 10.1039/c004316h
_journal_volume 8
_journal_year 2010
_chemical_formula_sum 'C13 H16 O2'
_chemical_formula_weight 204.26
_chemical_name_systematic
;
?
;
_space_group_IT_number 61
_symmetry_cell_setting orthorhombic
_symmetry_space_group_name_Hall '-P 2ac 2ab'
_symmetry_space_group_name_H-M 'P b c a'
_atom_sites_solution_hydrogens geom
_atom_sites_solution_primary direct
_atom_sites_solution_secondary difmap
_audit_creation_method SHELXL-97
_cell_angle_alpha 90.00
_cell_angle_beta 90.00
_cell_angle_gamma 90.00
_cell_formula_units_Z 8
_cell_length_a 6.5326(19)
_cell_length_b 16.022(7)
_cell_length_c 21.032(6)
_cell_measurement_reflns_used 1190
_cell_measurement_temperature 293(2)
_cell_measurement_theta_max 32.3919
_cell_measurement_theta_min 3.0909
_cell_volume 2201.3(13)
_computing_cell_refinement 'CrysAlis RED, Oxford Diffraction Ltd.,'
_computing_data_collection 'CrysAlis CCD, Oxford Diffraction Ltd.,'
_computing_data_reduction 'CrysAlis RED, Oxford Diffraction Ltd.,'
_computing_molecular_graphics Ortep3
_computing_publication_material Shelx97
_computing_structure_refinement 'SHELXL-97 (Sheldrick, 1997)'
_computing_structure_solution 'SHELXS-97 (Sheldrick, 1997)'
_diffrn_ambient_temperature 293(2)
_diffrn_detector_area_resol_mean 15.9948
_diffrn_measured_fraction_theta_full 0.998
_diffrn_measured_fraction_theta_max 0.998
_diffrn_measurement_device_type 'OXFORD DIFFRACTION XCALIBUR-S'
_diffrn_measurement_method \w/q-scan
_diffrn_radiation_monochromator graphite
_diffrn_radiation_source 'Enhance (Mo) X-ray Source'
_diffrn_radiation_type MoK\a
_diffrn_radiation_wavelength 0.71073
_diffrn_reflns_av_R_equivalents 0.0376
_diffrn_reflns_av_sigmaI/netI 0.0440
_diffrn_reflns_limit_h_max 7
_diffrn_reflns_limit_h_min -7
_diffrn_reflns_limit_k_max 11
_diffrn_reflns_limit_k_min -19
_diffrn_reflns_limit_l_max 25
_diffrn_reflns_limit_l_min -24
_diffrn_reflns_number 9349
_diffrn_reflns_theta_full 25.00
_diffrn_reflns_theta_max 25.00
_diffrn_reflns_theta_min 3.20
_exptl_absorpt_coefficient_mu 0.082
_exptl_absorpt_correction_T_max 0.9855
_exptl_absorpt_correction_T_min 0.9775
_exptl_absorpt_correction_type multi-scan
_exptl_absorpt_process_details
;
CrysAlis RED, Oxford Diffraction Ltd.,
Version 1.171.31.7 (release 18-10-2006 CrysAlis171 .NET)
(compiled Oct 18 2006,16:28:17)
Empirical absorption correction using spherical harmonics,
implemented in SCALE3 ABSPACK scaling algorithm.
;
_exptl_crystal_colour colourless
_exptl_crystal_density_diffrn 1.233
_exptl_crystal_density_method 'not measured'
_exptl_crystal_description block
_exptl_crystal_F_000 880
_exptl_crystal_size_max 0.28
_exptl_crystal_size_mid 0.23
_exptl_crystal_size_min 0.18
_refine_diff_density_max 0.129
_refine_diff_density_min -0.088
_refine_diff_density_rms 0.022
_refine_ls_extinction_method none
_refine_ls_goodness_of_fit_ref 0.827
_refine_ls_hydrogen_treatment RIDING
_refine_ls_matrix_type full
_refine_ls_number_parameters 136
_refine_ls_number_reflns 1932
_refine_ls_number_restraints 0
_refine_ls_restrained_S_all 0.827
_refine_ls_R_factor_all 0.0834
_refine_ls_R_factor_gt 0.0357
_refine_ls_shift/su_max 0.000
_refine_ls_shift/su_mean 0.000
_refine_ls_structure_factor_coef Fsqd
_refine_ls_weighting_details 'calc w=1/[\s^2^(Fo^2^)+(0.0473P)^2^+0.0000P] where P=(Fo^2^+2Fc^2^)/3'
_refine_ls_weighting_scheme calc
_refine_ls_wR_factor_gt 0.0793
_refine_ls_wR_factor_ref 0.0871
_reflns_number_gt 1037
_reflns_number_total 1932
_reflns_threshold_expression >2sigma(I)
_cod_data_source_file c004316h.txt
_cod_data_source_block CMPD18
_cod_depositor_comments
;
The following automatic conversions were performed:

'_symmetry_cell_setting' value 'Orthorhombic' changed to
'orthorhombic' according to
/home/saulius/struct/CIF-dictionaries/cif_core.dic dictionary named
'cif_core.dic' version 2.4.2 from 2011-04-26.

Automatic conversion script
Id: cif_fix_values 1891 2012-01-12 08:04:46Z andrius 
;
_cod_database_code 7153378

loop_
_symmetry_equiv_pos_as_xyz
'x, y, z'
'-x+1/2, -y, z+1/2'
'-x, y+1/2, -z+1/2'
'x+1/2, -y+1/2, -z'
'-x, -y, -z'
'x-1/2, y, -z-1/2'
'x, -y-1/2, z-1/2'
'-x-1/2, y-1/2, z'

loop_
_atom_site_label
_atom_site_type_symbol
_atom_site_fract_x
_atom_site_fract_y
_atom_site_fract_z
_atom_site_U_iso_or_equiv
_atom_site_adp_type
_atom_site_occupancy
_atom_site_symmetry_multiplicity
_atom_site_calc_flag
_atom_site_refinement_flags
O1 O 0.1365(3) 0.33157(9) 0.06955(8) 0.1158(6) Uani 1 1 d .
O2 O 0.55352(18) 0.12376(10) 0.25947(6) 0.0823(5) Uani 1 1 d .
C1 C 0.2812(3) 0.28798(12) 0.08237(9) 0.0688(6) Uani 1 1 d .
C2 C 0.4555(4) 0.31802(12) 0.12289(10) 0.0879(7) Uani 1 1 d .
H2A H 0.4192 0.3710 0.1422 0.105 Uiso 1 1 calc R
H2B H 0.5751 0.3269 0.0964 0.105 Uiso 1 1 calc R
C3 C 0.5067(3) 0.25538(12) 0.17469(9) 0.0684(6) Uani 1 1 d .
H3A H 0.3946 0.2537 0.2049 0.082 Uiso 1 1 calc R
H3B H 0.6278 0.2742 0.1972 0.082 Uiso 1 1 calc R
C4 C 0.5446(2) 0.16766(11) 0.14972(7) 0.0463(4) Uani 1 1 d .
C5 C 0.3618(2) 0.13772(10) 0.10870(7) 0.0426(4) Uani 1 1 d .
H5 H 0.2438 0.1309 0.1370 0.051 Uiso 1 1 calc R
C6 C 0.3035(3) 0.20135(10) 0.05795(7) 0.0515(5) Uani 1 1 d .
H6A H 0.4073 0.2010 0.0250 0.062 Uiso 1 1 calc R
H6B H 0.1752 0.1844 0.0387 0.062 Uiso 1 1 calc R
C7 C 0.7444(2) 0.15980(12) 0.11161(8) 0.0587(5) Uani 1 1 d .
H7A H 0.7368 0.1952 0.0743 0.070 Uiso 1 1 calc R
H7B H 0.8579 0.1789 0.1375 0.070 Uiso 1 1 calc R
C8 C 0.7835(3) 0.06936(12) 0.09083(9) 0.0708(6) Uani 1 1 d .
H8A H 0.8043 0.0673 0.0452 0.085 Uiso 1 1 calc R
H8B H 0.9064 0.0485 0.1113 0.085 Uiso 1 1 calc R
C9 C 0.6018(2) 0.01472(12) 0.10889(9) 0.0619(5) Uani 1 1 d .
H9 H 0.6227 -0.0427 0.0943 0.074 Uiso 1 1 calc R
C10 C 0.4091(3) 0.05189(11) 0.07917(9) 0.0598(5) Uani 1 1 d .
H10A H 0.2944 0.0146 0.0861 0.072 Uiso 1 1 calc R
H10B H 0.4285 0.0579 0.0337 0.072 Uiso 1 1 calc R
C11 C 0.5803(2) 0.01756(13) 0.17948(10) 0.0643(5) Uani 1 1 d .
C12 C 0.5741(3) -0.04718(16) 0.21827(12) 0.1072(9) Uani 1 1 d .
H12A H 0.5566 -0.0390 0.2617 0.129 Uiso 1 1 calc R
H12B H 0.5873 -0.1010 0.2021 0.129 Uiso 1 1 calc R
C13 C 0.5598(2) 0.10465(14) 0.20348(8) 0.0572(5) Uani 1 1 d .

loop_
_atom_site_aniso_label
_atom_site_aniso_U_11
_atom_site_aniso_U_22
_atom_site_aniso_U_33
_atom_site_aniso_U_23
_atom_site_aniso_U_13
_atom_site_aniso_U_12
O1 0.1521(14) 0.0778(11) 0.1173(13) -0.0110(10) -0.0476(11) 0.0504(11)
O2 0.0638(7) 0.1437(14) 0.0395(7) 0.0113(8) -0.0052(6) -0.0011(9)
C1 0.0923(15) 0.0557(13) 0.0584(13) 0.0017(11) -0.0115(11) 0.0133(12)
C2 0.1241(18) 0.0573(14) 0.0824(15) -0.0136(13) -0.0131(14) -0.0048(14)
C3 0.0740(12) 0.0752(14) 0.0561(12) -0.0134(12) -0.0126(9) -0.0050(11)
C4 0.0431(8) 0.0582(11) 0.0376(9) -0.0024(9) -0.0018(8) -0.0044(9)
C5 0.0399(8) 0.0505(11) 0.0373(9) 0.0001(9) 0.0002(7) -0.0007(8)
C6 0.0587(10) 0.0562(12) 0.0394(10) -0.0002(10) -0.0060(8) 0.0032(9)
C7 0.0459(9) 0.0792(14) 0.0509(11) 0.0081(10) -0.0003(8) -0.0103(10)
C8 0.0568(11) 0.0876(16) 0.0681(13) 0.0048(12) 0.0127(10) 0.0084(11)
C9 0.0571(11) 0.0549(12) 0.0739(13) 0.0044(11) 0.0018(10) 0.0089(9)
C10 0.0598(10) 0.0526(12) 0.0670(12) -0.0041(10) -0.0103(9) -0.0014(9)
C11 0.0463(10) 0.0728(14) 0.0737(13) 0.0284(13) 0.0011(10) 0.0063(10)
C12 0.0898(15) 0.110(2) 0.121(2) 0.0572(18) 0.0107(15) 0.0192(14)
C13 0.0338(8) 0.0961(16) 0.0415(10) 0.0131(11) -0.0030(8) -0.0033(10)

loop_
_atom_type_symbol
_atom_type_description
_atom_type_scat_dispersion_real
_atom_type_scat_dispersion_imag
_atom_type_scat_source
C C 0.0033 0.0016 'International Tables Vol C Tables 4.2.6.8 and 6.1.1.4'
H H 0.0000 0.0000 'International Tables Vol C Tables 4.2.6.8 and 6.1.1.4'
O O 0.0106 0.0060 'International Tables Vol C Tables 4.2.6.8 and 6.1.1.4'

loop_
_geom_angle_atom_site_label_1
_geom_angle_atom_site_label_2
_geom_angle_atom_site_label_3
_geom_angle
O1 C1 C6 122.68(19)
O1 C1 C2 122.39(19)
C6 C1 C2 114.90(17)
C1 C2 C3 111.22(17)
C1 C2 H2A 109.4
C3 C2 H2A 109.4
C1 C2 H2B 109.4
C3 C2 H2B 109.4
H2A C2 H2B 108.0
C2 C3 C4 113.51(15)
C2 C3 H3A 108.9
C4 C3 H3A 108.9
C2 C3 H3B 108.9
C4 C3 H3B 108.9
H3A C3 H3B 107.7
C13 C4 C3 111.58(14)
C13 C4 C7 106.15(13)
C3 C4 C7 113.22(15)
C13 C4 C5 105.02(13)
C3 C4 C5 110.67(13)
C7 C4 C5 109.79(12)
C6 C5 C10 111.41(13)
C6 C5 C4 112.05(13)
C10 C5 C4 110.26(12)
C6 C5 H5 107.6
C10 C5 H5 107.6
C4 C5 H5 107.6
C1 C6 C5 114.00(14)
C1 C6 H6A 108.8
C5 C6 H6A 108.8
C1 C6 H6B 108.8
C5 C6 H6B 108.8
H6A C6 H6B 107.6
C8 C7 C4 111.56(14)
C8 C7 H7A 109.3
C4 C7 H7A 109.3
C8 C7 H7B 109.3
C4 C7 H7B 109.3
H7A C7 H7B 108.0
C9 C8 C7 109.99(14)
C9 C8 H8A 109.7
C7 C8 H8A 109.7
C9 C8 H8B 109.7
C7 C8 H8B 109.7
H8A C8 H8B 108.2
C11 C9 C8 107.70(16)
C11 C9 C10 108.54(14)
C8 C9 C10 108.43(15)
C11 C9 H9 110.7
C8 C9 H9 110.7
C10 C9 H9 110.7
C9 C10 C5 110.41(14)
C9 C10 H10A 109.6
C5 C10 H10A 109.6
C9 C10 H10B 109.6
C5 C10 H10B 109.6
H10A C10 H10B 108.1
C12 C11 C13 121.6(2)
C12 C11 C9 126.4(2)
C13 C11 C9 111.98(16)
C11 C12 H12A 120.0
C11 C12 H12B 120.0
H12A C12 H12B 120.0
O2 C13 C11 124.49(18)
O2 C13 C4 123.41(19)
C11 C13 C4 112.09(15)

loop_
_geom_bond_atom_site_label_1
_geom_bond_atom_site_label_2
_geom_bond_distance
O1 C1 1.206(2)
O2 C13 1.217(2)
C1 C6 1.487(2)
C1 C2 1.502(3)
C2 C3 1.519(3)
C2 H2A 0.9700
C2 H2B 0.9700
C3 C4 1.521(2)
C3 H3A 0.9700
C3 H3B 0.9700
C4 C13 1.519(2)
C4 C7 1.537(2)
C4 C5 1.549(2)
C5 C6 1.524(2)
C5 C10 1.540(2)
C5 H5 0.9800
C6 H6A 0.9700
C6 H6B 0.9700
C7 C8 1.535(2)
C7 H7A 0.9700
C7 H7B 0.9700
C8 C9 1.523(2)
C8 H8A 0.9700
C8 H8B 0.9700
C9 C11 1.492(3)
C9 C10 1.527(2)
C9 H9 0.9800
C10 H10A 0.9700
C10 H10B 0.9700
C11 C12 1.320(2)
C11 C13 1.490(3)
C12 H12A 0.9300
C12 H12B 0.9300

loop_
_geom_torsion_atom_site_label_1
_geom_torsion_atom_site_label_2
_geom_torsion_atom_site_label_3
_geom_torsion_atom_site_label_4
_geom_torsion
O1 C1 C2 C3 131.5(2)
C6 C1 C2 C3 -50.0(2)
C1 C2 C3 C4 53.1(2)
C2 C3 C4 C13 -170.49(15)
C2 C3 C4 C7 69.83(19)
C2 C3 C4 C5 -53.93(19)
C13 C4 C5 C6 171.22(13)
C3 C4 C5 C6 50.68(17)
C7 C4 C5 C6 -75.03(17)
C13 C4 C5 C10 -64.08(16)
C3 C4 C5 C10 175.38(14)
C7 C4 C5 C10 49.67(18)
O1 C1 C6 C5 -132.6(2)
C2 C1 C6 C5 49.0(2)
C10 C5 C6 C1 -172.77(15)
C4 C5 C6 C1 -48.71(19)
C13 C4 C7 C8 53.72(18)
C3 C4 C7 C8 176.47(14)
C5 C4 C7 C8 -59.30(18)
C4 C7 C8 C9 5.3(2)
C7 C8 C9 C11 -61.17(19)
C7 C8 C9 C10 56.1(2)
C11 C9 C10 C5 51.1(2)
C8 C9 C10 C5 -65.65(18)
C6 C5 C10 C9 135.89(15)
C4 C5 C10 C9 10.82(19)
C8 C9 C11 C12 -125.9(2)
C10 C9 C11 C12 116.9(2)
C8 C9 C11 C13 55.72(17)
C10 C9 C11 C13 -61.47(18)
C12 C11 C13 O2 6.5(3)
C9 C11 C13 O2 -175.04(15)
C12 C11 C13 C4 -172.79(16)
C9 C11 C13 C4 5.71(18)
C3 C4 C13 O2 -3.8(2)
C7 C4 C13 O2 119.97(16)
C5 C4 C13 O2 -123.75(16)
C3 C4 C13 C11 175.45(13)
C7 C4 C13 C11 -60.77(17)
C5 C4 C13 C11 55.51(16)
